data_2107952
loop_
_publ_author_name
'Pascale, Lise'
'Truccato, Marco'
'Operti, Lorenza'
'Agostino, Angelo'

_publ_section_title
;
 Effect of Al and Ca co-doping, in the presence of Te, in superconducting
 YBCO whiskers growth
;
_journal_coeditor_code YB5010
_journal_issue 5
_journal_name_full 'Acta Crystallographica Section B'
_journal_page_first 702
_journal_page_last 708
_journal_paper_doi 10.1107/S2052520616009823
_journal_volume 72
_journal_year 2016
_chemical_formula_sum 'Al0.16 Ba2 Ca0.05 Cu2.84 O6.75 Y0.95'
_chemical_formula_weight 654.01
_chemical_name_common YBCO
_space_group_IT_number 123
_symmetry_cell_setting tetragonal
_symmetry_space_group_name_Hall '-P 4 2'
_symmetry_space_group_name_H-M 'P 4/m m m'
_audit_creation_method 'Jana2006 (Version : 28/04/2014)'
_cell_angle_alpha 90
_cell_angle_beta 90
_cell_angle_gamma 90
_cell_formula_units_Z 1
_cell_length_a 3.8551(3)
_cell_length_b 3.8551(3)
_cell_length_c 11.6782(8)
_cell_measurement_reflns_used 2154
_cell_measurement_temperature 293
_cell_measurement_theta_max 28.78
_cell_measurement_theta_min 3.49
_cell_volume 173.56(2)
_computing_cell_refinement
;
CrysAlisPro, Agilent Technologies, Version 1.171.36.28
;
_computing_data_collection
;
CrysAlisPro, Agilent Technologies, Version 1.171.36.28
;
_computing_data_reduction
;
CrysAlisPro, Agilent Technologies, Version 1.171.36.28
;
_computing_structure_refinement 'Jana2006, Version 28/04/2014'
_computing_structure_solution 'Jana2006, Version 28/04/2014'
_diffrn_ambient_temperature 293
_diffrn_detector_area_resol_mean 10.2890
_diffrn_measured_fraction_theta_full 0.99
_diffrn_measured_fraction_theta_max 0.99
_diffrn_measurement_device 'four-cycle diffractometer'
_diffrn_measurement_device_type 'Xcalibur, Ruby, Gemini ultra'
_diffrn_measurement_method '\w scans'
_diffrn_radiation_monochromator graphite
_diffrn_radiation_source 'Enhance (Mo) X-ray Source'
_diffrn_radiation_type 'Mo K\a'
_diffrn_radiation_wavelength 0.7107
_diffrn_reflns_av_R_equivalents 0.0384
_diffrn_reflns_limit_h_max 5
_diffrn_reflns_limit_h_min -5
_diffrn_reflns_limit_k_max 4
_diffrn_reflns_limit_k_min -5
_diffrn_reflns_limit_l_max 15
_diffrn_reflns_limit_l_min -15
_diffrn_reflns_number 3779
_diffrn_reflns_theta_full 29.05
_diffrn_reflns_theta_max 29.05
_diffrn_reflns_theta_min 3.49
_exptl_absorpt_coefficient_mu 27.605
_exptl_absorpt_correction_T_max 0.811
_exptl_absorpt_correction_T_min 0.197
_exptl_absorpt_correction_type integration
_exptl_absorpt_process_details
;
CrysAlisPro, Agilent Technologies,
Version 1.171.36.28, Numerical absorption correction based on gaussian
integration over a multifaceted crystal model
;
_exptl_crystal_colour 'metallic dark grey'
_exptl_crystal_density_diffrn 6.2572
_exptl_crystal_description micro-tape
_exptl_crystal_F_000 288.5
_exptl_crystal_size_max 0.294
_exptl_crystal_size_mid 0.015
_exptl_crystal_size_min 0.007
_refine_diff_density_max 1.32
_refine_diff_density_min -1.45
_refine_ls_extinction_coef 33.33
_refine_ls_extinction_method 'B-C type 1 Lorentzian isotropic (Becker & Coppens, 1974)'
_refine_ls_goodness_of_fit_ref 1.52
_refine_ls_number_constraints 0
_refine_ls_number_parameters 20
_refine_ls_number_reflns 174
_refine_ls_number_restraints 0
_refine_ls_R_factor_all 0.0207
_refine_ls_R_factor_gt 0.0207
_refine_ls_shift/su_max 0.0078
_refine_ls_shift/su_mean 0.0078
_refine_ls_structure_factor_coef F
_refine_ls_weighting_details w=1/(\s^2^(F)+0.0004F^2^)
_refine_ls_weighting_scheme sigma
_refine_ls_wR_factor_gt 0.0375
_refine_ls_wR_factor_ref 0.0375
_reflns_number_gt 174
_reflns_number_total 186
_reflns_threshold_expression I>3\s(I)
_cod_data_source_file yb5010sup1.cif
_cod_data_source_block crystal_a1
_cod_depositor_comments 'Adding full bibliography for 2107952--2107953.cif.'
_cod_original_cell_volume 173.56(3)
_cod_database_code 2107952

loop_
_space_group_symop_operation_xyz
x,y,z
-x,-y,z
-y,x,z
y,-x,z
-x,y,-z
x,-y,-z
y,x,-z
-y,-x,-z
-x,-y,-z
x,y,-z
y,-x,-z
-y,x,-z
x,-y,z
-x,y,z
-y,-x,z
y,x,z

loop_
_atom_site_type_symbol
_atom_site_label
_atom_site_fract_x
_atom_site_fract_y
_atom_site_fract_z
_atom_site_U_iso_or_equiv
_atom_site_adp_type
_atom_site_calc_flag
_atom_site_occupancy
Y Y1 0.5 0.5 0.5 0.0065(4) Uani d 0.948(16)
Ba Ba1 0.5 0.5 0.18663(6) 0.0111(3) Uani d 1
Cu Cu1 0 0 0 0.0110(6) Uani d 0.844(16)
Cu Cu2 0 0 0.35708(13) 0.0056(4) Uani d 1
O O1 0 0 0.1558(8) 0.025(2) Uani d 1
O O2 0.5 0 0.3770(5) 0.0053(11) Uiso d 1
O O3 0 0.5 0 0.018(8) Uiso d 0.37(3)
Ca Ca1 0.5 0.5 0.5 0.0065(4) Uani d 0.052(16)
Al Al1 0 0 0 0.0110(6) Uani d 0.156(16)

loop_
_atom_site_aniso_label
_atom_site_aniso_U_11
_atom_site_aniso_U_22
_atom_site_aniso_U_33
_atom_site_aniso_U_12
_atom_site_aniso_U_13
_atom_site_aniso_U_23
_atom_site_aniso_type_symbol
Y1 0.0063(7) 0.0063(7) 0.0070(9) 0 0 0 Y
Ba1 0.0112(4) 0.0112(4) 0.0110(5) 0 0 0 Ba
Cu1 0.0141(10) 0.0141(10) 0.0048(13) 0 0 0 Cu
Cu2 0.0035(5) 0.0035(5) 0.0098(8) 0 0 0 Cu
O1 0.030(4) 0.030(4) 0.014(5) 0 0 0 O
Ca1 0.0063(7) 0.0063(7) 0.0070(9) 0 0 0 Ca
Al1 0.0141(10) 0.0141(10) 0.0048(13) 0 0 0 Al

loop_
_atom_type_symbol
_atom_type_scat_dispersion_real
_atom_type_scat_dispersion_imag
_atom_type_scat_source
Al 0.0645 0.0514 'International Tables Vol C tables 4.2.6.8 and 6.1.1.1'
Ba -0.3244 2.2819 'International Tables Vol C tables 4.2.6.8 and 6.1.1.1'
Ca 0.2262 0.3064 'International Tables Vol C tables 4.2.6.8 and 6.1.1.1'
Cu 0.3201 1.2651 'International Tables Vol C tables 4.2.6.8 and 6.1.1.1'
O 0.0106 0.0060 'International Tables Vol C tables 4.2.6.8 and 6.1.1.1'
Y -2.7962 3.5667 'International Tables Vol C tables 4.2.6.8 and 6.1.1.1'

loop_
_geom_angle_atom_site_label_1
_geom_angle_atom_site_label_2
_geom_angle_atom_site_label_3
_geom_angle_site_symmetry_1
_geom_angle_site_symmetry_3
_geom_angle
Ba1 Y1 Ba1 . 5_656 180.0(5)
Ba1 Y1 Cu2 . . 58.521(2)
Ba1 Y1 Cu2 . 1_565 58.521(2)
Ba1 Y1 Cu2 . 1_655 58.521(2)
Ba1 Y1 Cu2 . 1_665 58.521(2)
Ba1 Y1 Cu2 . 5_556 121.479(2)
Ba1 Y1 Cu2 . 5_566 121.479(2)
Ba1 Y1 Cu2 . 5_656 121.479(2)
Ba1 Y1 Cu2 . 5_666 121.479(2)
Ba1 Y1 Ca1 . 1_455 90
Ba1 Y1 Ca1 . 1_545 90
Ba1 Y1 Ca1 . . 0
Ba1 Y1 Ca1 . 1_565 90
Ba1 Y1 Ca1 . 1_655 90
Ba1 Y1 Cu2 5_656 . 121.479(2)
Ba1 Y1 Cu2 5_656 1_565 121.479(2)
Ba1 Y1 Cu2 5_656 1_655 121.479(2)
Ba1 Y1 Cu2 5_656 1_665 121.479(2)
Ba1 Y1 Cu2 5_656 5_556 58.521(2)
Ba1 Y1 Cu2 5_656 5_566 58.521(2)
Ba1 Y1 Cu2 5_656 5_656 58.521(2)
Ba1 Y1 Cu2 5_656 5_666 58.521(2)
Ba1 Y1 Ca1 5_656 1_455 90
Ba1 Y1 Ca1 5_656 1_545 90
Ba1 Y1 Ca1 5_656 . 0
Ba1 Y1 Ca1 5_656 1_565 90
Ba1 Y1 Ca1 5_656 1_655 90
Cu2 Y1 Cu2 . 1_565 74.177(5)
Cu2 Y1 Cu2 . 1_655 74.177(5)
Cu2 Y1 Cu2 . 1_665 117.043(4)
Cu2 Y1 Cu2 . 5_556 62.957(4)
Cu2 Y1 Cu2 . 5_566 105.823(5)
Cu2 Y1 Cu2 . 5_656 105.823(5)
Cu2 Y1 Cu2 . 5_666 180.0(5)
Cu2 Y1 Ca1 . 1_455 52.912(3)
Cu2 Y1 Ca1 . 1_545 52.912(3)
Cu2 Y1 Ca1 . . 0
Cu2 Y1 Ca1 . 1_565 127.088(3)
Cu2 Y1 Ca1 . 1_655 127.088(3)
Cu2 Y1 Cu2 1_565 1_655 117.043(4)
Cu2 Y1 Cu2 1_565 1_665 74.177(5)
Cu2 Y1 Cu2 1_565 5_556 105.823(5)
Cu2 Y1 Cu2 1_565 5_566 62.957(4)
Cu2 Y1 Cu2 1_565 5_656 180.0(5)
Cu2 Y1 Cu2 1_565 5_666 105.823(5)
Cu2 Y1 Ca1 1_565 1_455 52.912(3)
Cu2 Y1 Ca1 1_565 1_545 127.088(3)
Cu2 Y1 Ca1 1_565 . 0
Cu2 Y1 Ca1 1_565 1_565 52.912(3)
Cu2 Y1 Ca1 1_565 1_655 127.088(3)
Cu2 Y1 Cu2 1_655 1_665 74.177(5)
Cu2 Y1 Cu2 1_655 5_556 105.823(5)
Cu2 Y1 Cu2 1_655 5_566 180.0(5)
Cu2 Y1 Cu2 1_655 5_656 62.957(4)
Cu2 Y1 Cu2 1_655 5_666 105.823(5)
Cu2 Y1 Ca1 1_655 1_455 127.088(3)
Cu2 Y1 Ca1 1_655 1_545 52.912(3)
Cu2 Y1 Ca1 1_655 . 0
Cu2 Y1 Ca1 1_655 1_565 127.088(3)
Cu2 Y1 Ca1 1_655 1_655 52.912(3)
Cu2 Y1 Cu2 1_665 5_556 180.0(5)
Cu2 Y1 Cu2 1_665 5_566 105.823(5)
Cu2 Y1 Cu2 1_665 5_656 105.823(5)
Cu2 Y1 Cu2 1_665 5_666 62.957(4)
Cu2 Y1 Ca1 1_665 1_455 127.088(3)
Cu2 Y1 Ca1 1_665 1_545 127.088(3)
Cu2 Y1 Ca1 1_665 . 0
Cu2 Y1 Ca1 1_665 1_565 52.912(3)
Cu2 Y1 Ca1 1_665 1_655 52.912(3)
Cu2 Y1 Cu2 5_556 5_566 74.177(5)
Cu2 Y1 Cu2 5_556 5_656 74.177(5)
Cu2 Y1 Cu2 5_556 5_666 117.043(4)
Cu2 Y1 Ca1 5_556 1_455 52.912(3)
Cu2 Y1 Ca1 5_556 1_545 52.912(3)
Cu2 Y1 Ca1 5_556 . 0
Cu2 Y1 Ca1 5_556 1_565 127.088(3)
Cu2 Y1 Ca1 5_556 1_655 127.088(3)
Cu2 Y1 Cu2 5_566 5_656 117.043(4)
Cu2 Y1 Cu2 5_566 5_666 74.177(5)
Cu2 Y1 Ca1 5_566 1_455 52.912(3)
Cu2 Y1 Ca1 5_566 1_545 127.088(3)
Cu2 Y1 Ca1 5_566 . 0
Cu2 Y1 Ca1 5_566 1_565 52.912(3)
Cu2 Y1 Ca1 5_566 1_655 127.088(3)
Cu2 Y1 Cu2 5_656 5_666 74.177(5)
Cu2 Y1 Ca1 5_656 1_455 127.088(3)
Cu2 Y1 Ca1 5_656 1_545 52.912(3)
Cu2 Y1 Ca1 5_656 . 0
Cu2 Y1 Ca1 5_656 1_565 127.088(3)
Cu2 Y1 Ca1 5_656 1_655 52.912(3)
Cu2 Y1 Ca1 5_666 1_455 127.088(3)
Cu2 Y1 Ca1 5_666 1_545 127.088(3)
Cu2 Y1 Ca1 5_666 . 0
Cu2 Y1 Ca1 5_666 1_565 52.912(3)
Cu2 Y1 Ca1 5_666 1_655 52.912(3)
Ca1 Y1 Ca1 1_455 1_545 90
Ca1 Y1 Ca1 1_455 . 0
Ca1 Y1 Ca1 1_455 1_565 90
Ca1 Y1 Ca1 1_455 1_655 180.0(5)
Ca1 Y1 Ca1 1_545 . 0
Ca1 Y1 Ca1 1_545 1_565 180.0(5)
Ca1 Y1 Ca1 1_545 1_655 90
Ca1 Y1 Ca1 . 1_565 0
Ca1 Y1 Ca1 . 1_655 0
Ca1 Y1 Ca1 1_565 1_655 90
Y1 Ba1 Ba1 . 1_455 90
Y1 Ba1 Ba1 . 1_545 90
Y1 Ba1 Ba1 . 1_565 90
Y1 Ba1 Ba1 . 1_655 90
Y1 Ba1 Ba1 . 5_655 180.0(5)
Y1 Ba1 Cu1 . . 128.644(2)
Y1 Ba1 Cu1 . 1_565 128.644(2)
Y1 Ba1 Cu1 . 1_655 128.644(2)
Y1 Ba1 Cu1 . 1_665 128.644(2)
Y1 Ba1 Cu2 . . 53.863(2)
Y1 Ba1 Cu2 . 1_565 53.863(2)
Y1 Ba1 Cu2 . 1_655 53.863(2)
Y1 Ba1 Cu2 . 1_665 53.863(2)
Y1 Ba1 O1 . . 97.5377(7)
Y1 Ba1 O1 . 1_565 97.5377(7)
Y1 Ba1 O1 . 1_655 97.5377(7)
Y1 Ba1 O1 . 1_665 97.5377(7)
Y1 Ba1 Ca1 . . 0.0(5)
Y1 Ba1 Al1 . . 128.644(2)
Y1 Ba1 Al1 . 1_565 128.644(2)
Y1 Ba1 Al1 . 1_655 128.644(2)
Y1 Ba1 Al1 . 1_665 128.644(2)
Ba1 Ba1 Ba1 1_455 1_545 90
Ba1 Ba1 Ba1 1_455 1_565 90
Ba1 Ba1 Ba1 1_455 1_655 180.0(5)
Ba1 Ba1 Ba1 1_455 5_655 90
Ba1 Ba1 Cu1 1_455 . 56.476(2)
Ba1 Ba1 Cu1 1_455 1_565 56.476(2)
Ba1 Ba1 Cu1 1_455 1_655 123.524(2)
Ba1 Ba1 Cu1 1_455 1_665 123.524(2)
Ba1 Ba1 Cu2 1_455 . 55.175(3)
Ba1 Ba1 Cu2 1_455 1_565 55.175(3)
Ba1 Ba1 Cu2 1_455 1_655 124.825(3)
Ba1 Ba1 Cu2 1_455 1_665 124.825(3)
Ba1 Ba1 O1 1_455 . 45.493(3)
Ba1 Ba1 O1 1_455 1_565 45.493(3)
Ba1 Ba1 O1 1_455 1_655 134.507(3)
Ba1 Ba1 O1 1_455 1_665 134.507(3)
Ba1 Ba1 Ca1 1_455 . 90
Ba1 Ba1 Al1 1_455 . 56.476(2)
Ba1 Ba1 Al1 1_455 1_565 56.476(2)
Ba1 Ba1 Al1 1_455 1_655 123.524(2)
Ba1 Ba1 Al1 1_455 1_665 123.524(2)
Ba1 Ba1 Ba1 1_545 1_565 180.0(5)
Ba1 Ba1 Ba1 1_545 1_655 90
Ba1 Ba1 Ba1 1_545 5_655 90
Ba1 Ba1 Cu1 1_545 . 56.476(2)
Ba1 Ba1 Cu1 1_545 1_565 123.524(2)
Ba1 Ba1 Cu1 1_545 1_655 56.476(2)
Ba1 Ba1 Cu1 1_545 1_665 123.524(2)
Ba1 Ba1 Cu2 1_545 . 55.175(3)
Ba1 Ba1 Cu2 1_545 1_565 124.825(3)
Ba1 Ba1 Cu2 1_545 1_655 55.175(3)
Ba1 Ba1 Cu2 1_545 1_665 124.825(3)
Ba1 Ba1 O1 1_545 . 45.493(3)
Ba1 Ba1 O1 1_545 1_565 134.507(3)
Ba1 Ba1 O1 1_545 1_655 45.493(3)
Ba1 Ba1 O1 1_545 1_665 134.507(3)
Ba1 Ba1 Ca1 1_545 . 90
Ba1 Ba1 Al1 1_545 . 56.476(2)
Ba1 Ba1 Al1 1_545 1_565 123.524(2)
Ba1 Ba1 Al1 1_545 1_655 56.476(2)
Ba1 Ba1 Al1 1_545 1_665 123.524(2)
Ba1 Ba1 Ba1 1_565 1_655 90
Ba1 Ba1 Ba1 1_565 5_655 90
Ba1 Ba1 Cu1 1_565 . 123.524(2)
Ba1 Ba1 Cu1 1_565 1_565 56.476(2)
Ba1 Ba1 Cu1 1_565 1_655 123.524(2)
Ba1 Ba1 Cu1 1_565 1_665 56.476(2)
Ba1 Ba1 Cu2 1_565 . 124.825(3)
Ba1 Ba1 Cu2 1_565 1_565 55.175(3)
Ba1 Ba1 Cu2 1_565 1_655 124.825(3)
Ba1 Ba1 Cu2 1_565 1_665 55.175(3)
Ba1 Ba1 O1 1_565 . 134.507(3)
Ba1 Ba1 O1 1_565 1_565 45.493(3)
Ba1 Ba1 O1 1_565 1_655 134.507(3)
Ba1 Ba1 O1 1_565 1_665 45.493(3)
Ba1 Ba1 Ca1 1_565 . 90
Ba1 Ba1 Al1 1_565 . 123.524(2)
Ba1 Ba1 Al1 1_565 1_565 56.476(2)
Ba1 Ba1 Al1 1_565 1_655 123.524(2)
Ba1 Ba1 Al1 1_565 1_665 56.476(2)
Ba1 Ba1 Ba1 1_655 5_655 90
Ba1 Ba1 Cu1 1_655 . 123.524(2)
Ba1 Ba1 Cu1 1_655 1_565 123.524(2)
Ba1 Ba1 Cu1 1_655 1_655 56.476(2)
Ba1 Ba1 Cu1 1_655 1_665 56.476(2)
Ba1 Ba1 Cu2 1_655 . 124.825(3)
Ba1 Ba1 Cu2 1_655 1_565 124.825(3)
Ba1 Ba1 Cu2 1_655 1_655 55.175(3)
Ba1 Ba1 Cu2 1_655 1_665 55.175(3)
Ba1 Ba1 O1 1_655 . 134.507(3)
Ba1 Ba1 O1 1_655 1_565 134.507(3)
Ba1 Ba1 O1 1_655 1_655 45.493(3)
Ba1 Ba1 O1 1_655 1_665 45.493(3)
Ba1 Ba1 Ca1 1_655 . 90
Ba1 Ba1 Al1 1_655 . 123.524(2)
Ba1 Ba1 Al1 1_655 1_565 123.524(2)
Ba1 Ba1 Al1 1_655 1_655 56.476(2)
Ba1 Ba1 Al1 1_655 1_665 56.476(2)
Ba1 Ba1 Cu1 5_655 . 51.356(2)
Ba1 Ba1 Cu1 5_655 1_565 51.356(2)
Ba1 Ba1 Cu1 5_655 1_655 51.356(2)
Ba1 Ba1 Cu1 5_655 1_665 51.356(2)
Ba1 Ba1 Cu2 5_655 . 126.137(2)
Ba1 Ba1 Cu2 5_655 1_565 126.137(2)
Ba1 Ba1 Cu2 5_655 1_655 126.137(2)
Ba1 Ba1 Cu2 5_655 1_665 126.137(2)
Ba1 Ba1 O1 5_655 . 82.4623(7)
Ba1 Ba1 O1 5_655 1_565 82.4623(7)
Ba1 Ba1 O1 5_655 1_655 82.4623(7)
Ba1 Ba1 O1 5_655 1_665 82.4623(7)
Ba1 Ba1 Ca1 5_655 . 180.0(5)
Ba1 Ba1 Al1 5_655 . 51.356(2)
Ba1 Ba1 Al1 5_655 1_565 51.356(2)
Ba1 Ba1 Al1 5_655 1_655 51.356(2)
Ba1 Ba1 Al1 5_655 1_665 51.356(2)
Cu1 Ba1 Cu1 . 1_565 67.047(5)
Cu1 Ba1 Cu1 . 1_655 67.047(5)
Cu1 Ba1 Cu1 . 1_665 102.712(5)
Cu1 Ba1 Cu2 . . 74.781(5)
Cu1 Ba1 Cu2 . 1_565 111.609(5)
Cu1 Ba1 Cu2 . 1_655 111.609(5)
Cu1 Ba1 Cu2 . 1_665 177.49
Cu1 Ba1 O1 . . 31.1063(18)
Cu1 Ba1 O1 . 1_565 85.301(5)
Cu1 Ba1 O1 . 1_655 85.301(5)
Cu1 Ba1 O1 . 1_665 133.818(3)
Cu1 Ba1 Ca1 . . 128.644(2)
Cu1 Ba1 Al1 . . 0.0(5)
Cu1 Ba1 Al1 . 1_565 67.047(5)
Cu1 Ba1 Al1 . 1_655 67.047(5)
Cu1 Ba1 Al1 . 1_665 102.712(5)
Cu1 Ba1 Cu1 1_565 1_655 102.712(5)
Cu1 Ba1 Cu1 1_565 1_665 67.047(5)
Cu1 Ba1 Cu2 1_565 . 111.609(5)
Cu1 Ba1 Cu2 1_565 1_565 74.781(5)
Cu1 Ba1 Cu2 1_565 1_655 177.49
Cu1 Ba1 Cu2 1_565 1_665 111.609(5)
Cu1 Ba1 O1 1_565 . 85.301(5)
Cu1 Ba1 O1 1_565 1_565 31.1063(18)
Cu1 Ba1 O1 1_565 1_655 133.818(3)
Cu1 Ba1 O1 1_565 1_665 85.301(5)
Cu1 Ba1 Ca1 1_565 . 128.644(2)
Cu1 Ba1 Al1 1_565 . 67.047(5)
Cu1 Ba1 Al1 1_565 1_565 0.0(5)
Cu1 Ba1 Al1 1_565 1_655 102.712(5)
Cu1 Ba1 Al1 1_565 1_665 67.047(5)
Cu1 Ba1 Cu1 1_655 1_665 67.047(5)
Cu1 Ba1 Cu2 1_655 . 111.609(5)
Cu1 Ba1 Cu2 1_655 1_565 177.49
Cu1 Ba1 Cu2 1_655 1_655 74.781(5)
Cu1 Ba1 Cu2 1_655 1_665 111.609(5)
Cu1 Ba1 O1 1_655 . 85.301(5)
Cu1 Ba1 O1 1_655 1_565 133.818(3)
Cu1 Ba1 O1 1_655 1_655 31.1063(18)
Cu1 Ba1 O1 1_655 1_665 85.301(5)
Cu1 Ba1 Ca1 1_655 . 128.644(2)
Cu1 Ba1 Al1 1_655 . 67.047(5)
Cu1 Ba1 Al1 1_655 1_565 102.712(5)
Cu1 Ba1 Al1 1_655 1_655 0.0(5)
Cu1 Ba1 Al1 1_655 1_665 67.047(5)
Cu1 Ba1 Cu2 1_665 . 177.49
Cu1 Ba1 Cu2 1_665 1_565 111.609(5)
Cu1 Ba1 Cu2 1_665 1_655 111.609(5)
Cu1 Ba1 Cu2 1_665 1_665 74.781(5)
Cu1 Ba1 O1 1_665 . 133.818(3)
Cu1 Ba1 O1 1_665 1_565 85.301(5)
Cu1 Ba1 O1 1_665 1_655 85.301(5)
Cu1 Ba1 O1 1_665 1_665 31.1063(18)
Cu1 Ba1 Ca1 1_665 . 128.644(2)
Cu1 Ba1 Al1 1_665 . 102.712(5)
Cu1 Ba1 Al1 1_665 1_565 67.047(5)
Cu1 Ba1 Al1 1_665 1_655 67.047(5)
Cu1 Ba1 Al1 1_665 1_665 0.0(5)
Cu2 Ba1 Cu2 . 1_565 69.649(5)
Cu2 Ba1 Cu2 . 1_655 69.649(5)
Cu2 Ba1 Cu2 . 1_665 107.726(5)
Cu2 Ba1 O1 . . 43.674(3)
Cu2 Ba1 O1 . 1_565 94.437(5)
Cu2 Ba1 O1 . 1_655 94.437(5)
Cu2 Ba1 O1 . 1_665 151.4009(17)
Cu2 Ba1 Ca1 . . 53.863(2)
Cu2 Ba1 Al1 . . 74.781(5)
Cu2 Ba1 Al1 . 1_565 111.609(5)
Cu2 Ba1 Al1 . 1_655 111.609(5)
Cu2 Ba1 Al1 . 1_665 177.49
Cu2 Ba1 Cu2 1_565 1_655 107.726(5)
Cu2 Ba1 Cu2 1_565 1_665 69.649(5)
Cu2 Ba1 O1 1_565 . 94.437(5)
Cu2 Ba1 O1 1_565 1_565 43.674(3)
Cu2 Ba1 O1 1_565 1_655 151.4009(17)
Cu2 Ba1 O1 1_565 1_665 94.437(5)
Cu2 Ba1 Ca1 1_565 . 53.863(2)
Cu2 Ba1 Al1 1_565 . 111.609(5)
Cu2 Ba1 Al1 1_565 1_565 74.781(5)
Cu2 Ba1 Al1 1_565 1_655 177.49
Cu2 Ba1 Al1 1_565 1_665 111.609(5)
Cu2 Ba1 Cu2 1_655 1_665 69.649(5)
Cu2 Ba1 O1 1_655 . 94.437(5)
Cu2 Ba1 O1 1_655 1_565 151.4009(17)
Cu2 Ba1 O1 1_655 1_655 43.674(3)
Cu2 Ba1 O1 1_655 1_665 94.437(5)
Cu2 Ba1 Ca1 1_655 . 53.863(2)
Cu2 Ba1 Al1 1_655 . 111.609(5)
Cu2 Ba1 Al1 1_655 1_565 177.49
Cu2 Ba1 Al1 1_655 1_655 74.781(5)
Cu2 Ba1 Al1 1_655 1_665 111.609(5)
Cu2 Ba1 O1 1_665 . 151.4009(17)
Cu2 Ba1 O1 1_665 1_565 94.437(5)
Cu2 Ba1 O1 1_665 1_655 94.437(5)
Cu2 Ba1 O1 1_665 1_665 43.674(3)
Cu2 Ba1 Ca1 1_665 . 53.863(2)
Cu2 Ba1 Al1 1_665 . 177.49
Cu2 Ba1 Al1 1_665 1_565 111.609(5)
Cu2 Ba1 Al1 1_665 1_655 111.609(5)
Cu2 Ba1 Al1 1_665 1_665 74.781(5)
O1 Ba1 O1 . 1_565 89.014(6)
O1 Ba1 O1 . 1_655 89.014(6)
O1 Ba1 O1 . 1_665 164.9246(13)
O1 Ba1 Ca1 . . 97.5377(7)
O1 Ba1 Al1 . . 31.1063(18)
O1 Ba1 Al1 . 1_565 85.301(5)
O1 Ba1 Al1 . 1_655 85.301(5)
O1 Ba1 Al1 . 1_665 133.818(3)
O1 Ba1 O1 1_565 1_655 164.9246(13)
O1 Ba1 O1 1_565 1_665 89.014(6)
O1 Ba1 Ca1 1_565 . 97.5377(7)
O1 Ba1 Al1 1_565 . 85.301(5)
O1 Ba1 Al1 1_565 1_565 31.1063(18)
O1 Ba1 Al1 1_565 1_655 133.818(3)
O1 Ba1 Al1 1_565 1_665 85.301(5)
O1 Ba1 O1 1_655 1_665 89.014(6)
O1 Ba1 Ca1 1_655 . 97.5377(7)
O1 Ba1 Al1 1_655 . 85.301(5)
O1 Ba1 Al1 1_655 1_565 133.818(3)
O1 Ba1 Al1 1_655 1_655 31.1063(18)
O1 Ba1 Al1 1_655 1_665 85.301(5)
O1 Ba1 Ca1 1_665 . 97.5377(7)
O1 Ba1 Al1 1_665 . 133.818(3)
O1 Ba1 Al1 1_665 1_565 85.301(5)
O1 Ba1 Al1 1_665 1_655 85.301(5)
O1 Ba1 Al1 1_665 1_665 31.1063(18)
Ca1 Ba1 Al1 . . 128.644(2)
Ca1 Ba1 Al1 . 1_565 128.644(2)
Ca1 Ba1 Al1 . 1_655 128.644(2)
Ca1 Ba1 Al1 . 1_665 128.644(2)
Al1 Ba1 Al1 . 1_565 67.047(5)
Al1 Ba1 Al1 . 1_655 67.047(5)
Al1 Ba1 Al1 . 1_665 102.712(5)
Al1 Ba1 Al1 1_565 1_655 102.712(5)
Al1 Ba1 Al1 1_565 1_665 67.047(5)
Al1 Ba1 Al1 1_655 1_665 67.047(5)
Ba1 Cu1 Ba1 1_445 1_455 67.047(5)
Ba1 Cu1 Ba1 1_445 1_545 67.047(5)
Ba1 Cu1 Ba1 1_445 . 102.712(5)
Ba1 Cu1 Ba1 1_445 5_545 77.288(5)
Ba1 Cu1 Ba1 1_445 5_555 112.953(5)
Ba1 Cu1 Ba1 1_445 5_645 112.953(5)
Ba1 Cu1 Ba1 1_445 5_655 180.0(5)
Ba1 Cu1 O1 1_445 . 51.356(2)
Ba1 Cu1 O1 1_445 5_555 128.644(2)
Ba1 Cu1 O3 1_445 1_545 56.476(2)
Ba1 Cu1 O3 1_445 . 123.524(2)
Ba1 Cu1 O3 1_445 3_555 56.476(2)
Ba1 Cu1 O3 1_445 3_655 123.524(2)
Ba1 Cu1 Al1 1_445 . 0
Ba1 Cu1 Ba1 1_455 1_545 102.712(5)
Ba1 Cu1 Ba1 1_455 . 67.047(5)
Ba1 Cu1 Ba1 1_455 5_545 112.953(5)
Ba1 Cu1 Ba1 1_455 5_555 77.288(5)
Ba1 Cu1 Ba1 1_455 5_645 180.0(5)
Ba1 Cu1 Ba1 1_455 5_655 112.953(5)
Ba1 Cu1 O1 1_455 . 51.356(2)
Ba1 Cu1 O1 1_455 5_555 128.644(2)
Ba1 Cu1 O3 1_455 1_545 123.524(2)
Ba1 Cu1 O3 1_455 . 56.476(2)
Ba1 Cu1 O3 1_455 3_555 56.476(2)
Ba1 Cu1 O3 1_455 3_655 123.524(2)
Ba1 Cu1 Al1 1_455 . 0
Ba1 Cu1 Ba1 1_545 . 67.047(5)
Ba1 Cu1 Ba1 1_545 5_545 112.953(5)
Ba1 Cu1 Ba1 1_545 5_555 180.0(5)
Ba1 Cu1 Ba1 1_545 5_645 77.288(5)
Ba1 Cu1 Ba1 1_545 5_655 112.953(5)
Ba1 Cu1 O1 1_545 . 51.356(2)
Ba1 Cu1 O1 1_545 5_555 128.644(2)
Ba1 Cu1 O3 1_545 1_545 56.476(2)
Ba1 Cu1 O3 1_545 . 123.524(2)
Ba1 Cu1 O3 1_545 3_555 123.524(2)
Ba1 Cu1 O3 1_545 3_655 56.476(2)
Ba1 Cu1 Al1 1_545 . 0
Ba1 Cu1 Ba1 . 5_545 180.0(5)
Ba1 Cu1 Ba1 . 5_555 112.953(5)
Ba1 Cu1 Ba1 . 5_645 112.953(5)
Ba1 Cu1 Ba1 . 5_655 77.288(5)
Ba1 Cu1 O1 . . 51.356(2)
Ba1 Cu1 O1 . 5_555 128.644(2)
Ba1 Cu1 O3 . 1_545 123.524(2)
Ba1 Cu1 O3 . . 56.476(2)
Ba1 Cu1 O3 . 3_555 123.524(2)
Ba1 Cu1 O3 . 3_655 56.476(2)
Ba1 Cu1 Al1 . . 0
Ba1 Cu1 Ba1 5_545 5_555 67.047(5)
Ba1 Cu1 Ba1 5_545 5_645 67.047(5)
Ba1 Cu1 Ba1 5_545 5_655 102.712(5)
Ba1 Cu1 O1 5_545 . 128.644(2)
Ba1 Cu1 O1 5_545 5_555 51.356(2)
Ba1 Cu1 O3 5_545 1_545 56.476(2)
Ba1 Cu1 O3 5_545 . 123.524(2)
Ba1 Cu1 O3 5_545 3_555 56.476(2)
Ba1 Cu1 O3 5_545 3_655 123.524(2)
Ba1 Cu1 Al1 5_545 . 0
Ba1 Cu1 Ba1 5_555 5_645 102.712(5)
Ba1 Cu1 Ba1 5_555 5_655 67.047(5)
Ba1 Cu1 O1 5_555 . 128.644(2)
Ba1 Cu1 O1 5_555 5_555 51.356(2)
Ba1 Cu1 O3 5_555 1_545 123.524(2)
Ba1 Cu1 O3 5_555 . 56.476(2)
Ba1 Cu1 O3 5_555 3_555 56.476(2)
Ba1 Cu1 O3 5_555 3_655 123.524(2)
Ba1 Cu1 Al1 5_555 . 0
Ba1 Cu1 Ba1 5_645 5_655 67.047(5)
Ba1 Cu1 O1 5_645 . 128.644(2)
Ba1 Cu1 O1 5_645 5_555 51.356(2)
Ba1 Cu1 O3 5_645 1_545 56.476(2)
Ba1 Cu1 O3 5_645 . 123.524(2)
Ba1 Cu1 O3 5_645 3_555 123.524(2)
Ba1 Cu1 O3 5_645 3_655 56.476(2)
Ba1 Cu1 Al1 5_645 . 0
Ba1 Cu1 O1 5_655 . 128.644(2)
Ba1 Cu1 O1 5_655 5_555 51.356(2)
Ba1 Cu1 O3 5_655 1_545 123.524(2)
Ba1 Cu1 O3 5_655 . 56.476(2)
Ba1 Cu1 O3 5_655 3_555 123.524(2)
Ba1 Cu1 O3 5_655 3_655 56.476(2)
Ba1 Cu1 Al1 5_655 . 0
O1 Cu1 O1 . 5_555 180.0(5)
O1 Cu1 O3 . 1_545 90
O1 Cu1 O3 . . 90
O1 Cu1 O3 . 3_555 90
O1 Cu1 O3 . 3_655 90
O1 Cu1 Al1 . . 0
O1 Cu1 O3 5_555 1_545 90
O1 Cu1 O3 5_555 . 90
O1 Cu1 O3 5_555 3_555 90
O1 Cu1 O3 5_555 3_655 90
O1 Cu1 Al1 5_555 . 0
O3 Cu1 O3 1_545 . 180.0(5)
O3 Cu1 O3 1_545 3_555 90
O3 Cu1 O3 1_545 3_655 90
O3 Cu1 Al1 1_545 . 0
O3 Cu1 O3 . 3_555 90
O3 Cu1 O3 . 3_655 90
O3 Cu1 Al1 . . 0
O3 Cu1 O3 3_555 3_655 180.0(5)
O3 Cu1 Al1 3_555 . 0
O3 Cu1 Al1 3_655 . 0
Y1 Cu2 Y1 1_445 1_455 74.177(5)
Y1 Cu2 Y1 1_445 1_545 74.177(5)
Y1 Cu2 Y1 1_445 . 117.043(4)
Y1 Cu2 Ba1 1_445 1_445 67.615(5)
Y1 Cu2 Ba1 1_445 1_455 107.935(5)
Y1 Cu2 Ba1 1_445 1_545 107.935(5)
Y1 Cu2 Ba1 1_445 . 175.34175(16)
Y1 Cu2 O2 1_445 1_455 48.606(2)
Y1 Cu2 O2 1_445 . 122.424(3)
Y1 Cu2 O2 1_445 3_545 48.606(2)
Y1 Cu2 O2 1_445 3_555 122.424(3)
Y1 Cu2 Ca1 1_445 1_445 0.0(5)
Y1 Cu2 Ca1 1_445 1_455 74.177(5)
Y1 Cu2 Ca1 1_445 1_545 74.177(5)
Y1 Cu2 Ca1 1_445 . 117.043(4)
Y1 Cu2 Y1 1_455 1_545 117.043(4)
Y1 Cu2 Y1 1_455 . 74.177(5)
Y1 Cu2 Ba1 1_455 1_445 107.935(5)
Y1 Cu2 Ba1 1_455 1_455 67.615(5)
Y1 Cu2 Ba1 1_455 1_545 175.34175(16)
Y1 Cu2 Ba1 1_455 . 107.935(5)
Y1 Cu2 O2 1_455 1_455 48.606(2)
Y1 Cu2 O2 1_455 . 122.424(3)
Y1 Cu2 O2 1_455 3_545 122.424(3)
Y1 Cu2 O2 1_455 3_555 48.606(2)
Y1 Cu2 Ca1 1_455 1_445 74.177(5)
Y1 Cu2 Ca1 1_455 1_455 0.0(5)
Y1 Cu2 Ca1 1_455 1_545 117.043(4)
Y1 Cu2 Ca1 1_455 . 74.177(5)
Y1 Cu2 Y1 1_545 . 74.177(5)
Y1 Cu2 Ba1 1_545 1_445 107.935(5)
Y1 Cu2 Ba1 1_545 1_455 175.34175(16)
Y1 Cu2 Ba1 1_545 1_545 67.615(5)
Y1 Cu2 Ba1 1_545 . 107.935(5)
Y1 Cu2 O2 1_545 1_455 122.424(3)
Y1 Cu2 O2 1_545 . 48.606(2)
Y1 Cu2 O2 1_545 3_545 48.606(2)
Y1 Cu2 O2 1_545 3_555 122.424(3)
Y1 Cu2 Ca1 1_545 1_445 74.177(5)
Y1 Cu2 Ca1 1_545 1_455 117.043(4)
Y1 Cu2 Ca1 1_545 1_545 0.0(5)
Y1 Cu2 Ca1 1_545 . 74.177(5)
Y1 Cu2 Ba1 . 1_445 175.34175(16)
Y1 Cu2 Ba1 . 1_455 107.935(5)
Y1 Cu2 Ba1 . 1_545 107.935(5)
Y1 Cu2 Ba1 . . 67.615(5)
Y1 Cu2 O2 . 1_455 122.424(3)
Y1 Cu2 O2 . . 48.606(2)
Y1 Cu2 O2 . 3_545 122.424(3)
Y1 Cu2 O2 . 3_555 48.606(2)
Y1 Cu2 Ca1 . 1_445 117.043(4)
Y1 Cu2 Ca1 . 1_455 74.177(5)
Y1 Cu2 Ca1 . 1_545 74.177(5)
Y1 Cu2 Ca1 . . 0.0(5)
Ba1 Cu2 Ba1 1_445 1_455 69.649(5)
Ba1 Cu2 Ba1 1_445 1_545 69.649(5)
Ba1 Cu2 Ba1 1_445 . 107.726(5)
Ba1 Cu2 O2 1_445 1_455 60.241(3)
Ba1 Cu2 O2 1_445 . 129.611(2)
Ba1 Cu2 O2 1_445 3_545 60.241(3)
Ba1 Cu2 O2 1_445 3_555 129.611(2)
Ba1 Cu2 Ca1 1_445 1_445 67.615(5)
Ba1 Cu2 Ca1 1_445 1_455 107.935(5)
Ba1 Cu2 Ca1 1_445 1_545 107.935(5)
Ba1 Cu2 Ca1 1_445 . 175.34175(16)
Ba1 Cu2 Ba1 1_455 1_545 107.726(5)
Ba1 Cu2 Ba1 1_455 . 69.649(5)
Ba1 Cu2 O2 1_455 1_455 60.241(3)
Ba1 Cu2 O2 1_455 . 129.611(2)
Ba1 Cu2 O2 1_455 3_545 129.611(2)
Ba1 Cu2 O2 1_455 3_555 60.241(3)
Ba1 Cu2 Ca1 1_455 1_445 107.935(5)
Ba1 Cu2 Ca1 1_455 1_455 67.615(5)
Ba1 Cu2 Ca1 1_455 1_545 175.34175(16)
Ba1 Cu2 Ca1 1_455 . 107.935(5)
Ba1 Cu2 Ba1 1_545 . 69.649(5)
Ba1 Cu2 O2 1_545 1_455 129.611(2)
Ba1 Cu2 O2 1_545 . 60.241(3)
Ba1 Cu2 O2 1_545 3_545 60.241(3)
Ba1 Cu2 O2 1_545 3_555 129.611(2)
Ba1 Cu2 Ca1 1_545 1_445 107.935(5)
Ba1 Cu2 Ca1 1_545 1_455 175.34175(16)
Ba1 Cu2 Ca1 1_545 1_545 67.615(5)
Ba1 Cu2 Ca1 1_545 . 107.935(5)
Ba1 Cu2 O2 . 1_455 129.611(2)
Ba1 Cu2 O2 . . 60.241(3)
Ba1 Cu2 O2 . 3_545 129.611(2)
Ba1 Cu2 O2 . 3_555 60.241(3)
Ba1 Cu2 Ca1 . 1_445 175.34175(16)
Ba1 Cu2 Ca1 . 1_455 107.935(5)
Ba1 Cu2 Ca1 . 1_545 107.935(5)
Ba1 Cu2 Ca1 . . 67.615(5)
O2 Cu2 O2 1_455 . 166.2458(14)
O2 Cu2 O2 1_455 3_545 89.17848(14)
O2 Cu2 O2 1_455 3_555 89.17848(14)
O2 Cu2 Ca1 1_455 1_445 48.606(2)
O2 Cu2 Ca1 1_455 1_455 48.606(2)
O2 Cu2 Ca1 1_455 1_545 122.424(3)
O2 Cu2 Ca1 1_455 . 122.424(3)
O2 Cu2 O2 . 3_545 89.17848(14)
O2 Cu2 O2 . 3_555 89.17848(14)
O2 Cu2 Ca1 . 1_445 122.424(3)
O2 Cu2 Ca1 . 1_455 122.424(3)
O2 Cu2 Ca1 . 1_545 48.606(2)
O2 Cu2 Ca1 . . 48.606(2)
O2 Cu2 O2 3_545 3_555 166.2458(14)
O2 Cu2 Ca1 3_545 1_445 48.606(2)
O2 Cu2 Ca1 3_545 1_455 122.424(3)
O2 Cu2 Ca1 3_545 1_545 48.606(2)
O2 Cu2 Ca1 3_545 . 122.424(3)
O2 Cu2 Ca1 3_555 1_445 122.424(3)
O2 Cu2 Ca1 3_555 1_455 48.606(2)
O2 Cu2 Ca1 3_555 1_545 122.424(3)
O2 Cu2 Ca1 3_555 . 48.606(2)
Ca1 Cu2 Ca1 1_445 1_455 74.177(5)
Ca1 Cu2 Ca1 1_445 1_545 74.177(5)
Ca1 Cu2 Ca1 1_445 . 117.043(4)
Ca1 Cu2 Ca1 1_455 1_545 117.043(4)
Ca1 Cu2 Ca1 1_455 . 74.177(5)
Ca1 Cu2 Ca1 1_545 . 74.177(5)
Ba1 O1 Ba1 1_445 1_455 89.014(6)
Ba1 O1 Ba1 1_445 1_545 89.014(6)
Ba1 O1 Ba1 1_445 . 164.9246(13)
Ba1 O1 Cu1 1_445 . 97.5377(7)
Ba1 O1 Ba1 1_455 1_545 164.9246(13)
Ba1 O1 Ba1 1_455 . 89.014(6)
Ba1 O1 Cu1 1_455 . 97.5377(7)
Ba1 O1 Ba1 1_545 . 89.014(6)
Ba1 O1 Cu1 1_545 . 97.5377(7)
Ba1 O1 Cu1 . . 97.5377(7)
Cu2 O2 Cu2 . 1_655 166.2458(14)
Cu2 O2 Ca1 . 1_545 94.1033(6)
Cu2 O2 Ca1 . . 94.1033(6)
Cu2 O2 Ca1 1_655 1_545 94.1033(6)
Cu2 O2 Ca1 1_655 . 94.1033(6)
Ca1 O2 Ca1 1_545 . 106.606(6)
Cu1 O3 Cu1 . 1_565 180.0(5)
Y1 Ca1 Y1 1_455 1_545 90
Y1 Ca1 Y1 1_455 . 0
Y1 Ca1 Y1 1_455 1_565 90
Y1 Ca1 Y1 1_455 1_655 180.0(5)
Y1 Ca1 Ba1 1_455 . 90
Y1 Ca1 Ba1 1_455 5_656 90
Y1 Ca1 Cu2 1_455 . 52.912(3)
Y1 Ca1 Cu2 1_455 1_565 52.912(3)
Y1 Ca1 Cu2 1_455 1_655 127.088(3)
Y1 Ca1 Cu2 1_455 1_665 127.088(3)
Y1 Ca1 Cu2 1_455 5_556 52.912(3)
Y1 Ca1 Cu2 1_455 5_566 52.912(3)
Y1 Ca1 Cu2 1_455 5_656 127.088(3)
Y1 Ca1 Cu2 1_455 5_666 127.088(3)
Y1 Ca1 O2 1_455 . 90
Y1 Ca1 O2 1_455 1_565 90
Y1 Ca1 O2 1_455 3_555 36.697(3)
Y1 Ca1 O2 1_455 3_655 143.303(3)
Y1 Ca1 O2 1_455 5_656 90
Y1 Ca1 O2 1_455 5_666 90
Y1 Ca1 O2 1_455 7_556 36.697(3)
Y1 Ca1 O2 1_455 7_656 143.303(3)
Y1 Ca1 Ca1 1_455 1_455 0.0(5)
Y1 Ca1 Ca1 1_455 1_545 90
Y1 Ca1 Ca1 1_455 1_565 90
Y1 Ca1 Ca1 1_455 1_655 180.0(5)
Y1 Ca1 Y1 1_545 . 0
Y1 Ca1 Y1 1_545 1_565 180.0(5)
Y1 Ca1 Y1 1_545 1_655 90
Y1 Ca1 Ba1 1_545 . 90
Y1 Ca1 Ba1 1_545 5_656 90
Y1 Ca1 Cu2 1_545 . 52.912(3)
Y1 Ca1 Cu2 1_545 1_565 127.088(3)
Y1 Ca1 Cu2 1_545 1_655 52.912(3)
Y1 Ca1 Cu2 1_545 1_665 127.088(3)
Y1 Ca1 Cu2 1_545 5_556 52.912(3)
Y1 Ca1 Cu2 1_545 5_566 127.088(3)
Y1 Ca1 Cu2 1_545 5_656 52.912(3)
Y1 Ca1 Cu2 1_545 5_666 127.088(3)
Y1 Ca1 O2 1_545 . 36.697(3)
Y1 Ca1 O2 1_545 1_565 143.303(3)
Y1 Ca1 O2 1_545 3_555 90
Y1 Ca1 O2 1_545 3_655 90
Y1 Ca1 O2 1_545 5_656 36.697(3)
Y1 Ca1 O2 1_545 5_666 143.303(3)
Y1 Ca1 O2 1_545 7_556 90
Y1 Ca1 O2 1_545 7_656 90
Y1 Ca1 Ca1 1_545 1_455 90
Y1 Ca1 Ca1 1_545 1_545 0.0(5)
Y1 Ca1 Ca1 1_545 1_565 180.0(5)
Y1 Ca1 Ca1 1_545 1_655 90
Y1 Ca1 Y1 . 1_565 0
Y1 Ca1 Y1 . 1_655 0
Y1 Ca1 Ba1 . . 0
Y1 Ca1 Ba1 . 5_656 0
Y1 Ca1 Cu2 . . 0
Y1 Ca1 Cu2 . 1_565 0
Y1 Ca1 Cu2 . 1_655 0
Y1 Ca1 Cu2 . 1_665 0
Y1 Ca1 Cu2 . 5_556 0
Y1 Ca1 Cu2 . 5_566 0
Y1 Ca1 Cu2 . 5_656 0
Y1 Ca1 Cu2 . 5_666 0
Y1 Ca1 O2 . . 0
Y1 Ca1 O2 . 1_565 0
Y1 Ca1 O2 . 3_555 0
Y1 Ca1 O2 . 3_655 0
Y1 Ca1 O2 . 5_656 0
Y1 Ca1 O2 . 5_666 0
Y1 Ca1 O2 . 7_556 0
Y1 Ca1 O2 . 7_656 0
Y1 Ca1 Ca1 . 1_455 0
Y1 Ca1 Ca1 . 1_545 0
Y1 Ca1 Ca1 . 1_565 0
Y1 Ca1 Ca1 . 1_655 0
Y1 Ca1 Y1 1_565 1_655 90
Y1 Ca1 Ba1 1_565 . 90
Y1 Ca1 Ba1 1_565 5_656 90
Y1 Ca1 Cu2 1_565 . 127.088(3)
Y1 Ca1 Cu2 1_565 1_565 52.912(3)
Y1 Ca1 Cu2 1_565 1_655 127.088(3)
Y1 Ca1 Cu2 1_565 1_665 52.912(3)
Y1 Ca1 Cu2 1_565 5_556 127.088(3)
Y1 Ca1 Cu2 1_565 5_566 52.912(3)
Y1 Ca1 Cu2 1_565 5_656 127.088(3)
Y1 Ca1 Cu2 1_565 5_666 52.912(3)
Y1 Ca1 O2 1_565 . 143.303(3)
Y1 Ca1 O2 1_565 1_565 36.697(3)
Y1 Ca1 O2 1_565 3_555 90
Y1 Ca1 O2 1_565 3_655 90
Y1 Ca1 O2 1_565 5_656 143.303(3)
Y1 Ca1 O2 1_565 5_666 36.697(3)
Y1 Ca1 O2 1_565 7_556 90
Y1 Ca1 O2 1_565 7_656 90
Y1 Ca1 Ca1 1_565 1_455 90
Y1 Ca1 Ca1 1_565 1_545 180.0(5)
Y1 Ca1 Ca1 1_565 1_565 0.0(5)
Y1 Ca1 Ca1 1_565 1_655 90
Y1 Ca1 Ba1 1_655 . 90
Y1 Ca1 Ba1 1_655 5_656 90
Y1 Ca1 Cu2 1_655 . 127.088(3)
Y1 Ca1 Cu2 1_655 1_565 127.088(3)
Y1 Ca1 Cu2 1_655 1_655 52.912(3)
Y1 Ca1 Cu2 1_655 1_665 52.912(3)
Y1 Ca1 Cu2 1_655 5_556 127.088(3)
Y1 Ca1 Cu2 1_655 5_566 127.088(3)
Y1 Ca1 Cu2 1_655 5_656 52.912(3)
Y1 Ca1 Cu2 1_655 5_666 52.912(3)
Y1 Ca1 O2 1_655 . 90
Y1 Ca1 O2 1_655 1_565 90
Y1 Ca1 O2 1_655 3_555 143.303(3)
Y1 Ca1 O2 1_655 3_655 36.697(3)
Y1 Ca1 O2 1_655 5_656 90
Y1 Ca1 O2 1_655 5_666 90
Y1 Ca1 O2 1_655 7_556 143.303(3)
Y1 Ca1 O2 1_655 7_656 36.697(3)
Y1 Ca1 Ca1 1_655 1_455 180.0(5)
Y1 Ca1 Ca1 1_655 1_545 90
Y1 Ca1 Ca1 1_655 1_565 90
Y1 Ca1 Ca1 1_655 1_655 0.0(5)
Ba1 Ca1 Ba1 . 5_656 180.0(5)
Ba1 Ca1 Cu2 . . 58.521(2)
Ba1 Ca1 Cu2 . 1_565 58.521(2)
Ba1 Ca1 Cu2 . 1_655 58.521(2)
Ba1 Ca1 Cu2 . 1_665 58.521(2)
Ba1 Ca1 Cu2 . 5_556 121.479(2)
Ba1 Ca1 Cu2 . 5_566 121.479(2)
Ba1 Ca1 Cu2 . 5_656 121.479(2)
Ba1 Ca1 Cu2 . 5_666 121.479(2)
Ba1 Ca1 O2 . . 53.303(3)
Ba1 Ca1 O2 . 1_565 53.303(3)
Ba1 Ca1 O2 . 3_555 53.303(3)
Ba1 Ca1 O2 . 3_655 53.303(3)
Ba1 Ca1 O2 . 5_656 126.697(3)
Ba1 Ca1 O2 . 5_666 126.697(3)
Ba1 Ca1 O2 . 7_556 126.697(3)
Ba1 Ca1 O2 . 7_656 126.697(3)
Ba1 Ca1 Ca1 . 1_455 90
Ba1 Ca1 Ca1 . 1_545 90
Ba1 Ca1 Ca1 . 1_565 90
Ba1 Ca1 Ca1 . 1_655 90
Ba1 Ca1 Cu2 5_656 . 121.479(2)
Ba1 Ca1 Cu2 5_656 1_565 121.479(2)
Ba1 Ca1 Cu2 5_656 1_655 121.479(2)
Ba1 Ca1 Cu2 5_656 1_665 121.479(2)
Ba1 Ca1 Cu2 5_656 5_556 58.521(2)
Ba1 Ca1 Cu2 5_656 5_566 58.521(2)
Ba1 Ca1 Cu2 5_656 5_656 58.521(2)
Ba1 Ca1 Cu2 5_656 5_666 58.521(2)
Ba1 Ca1 O2 5_656 . 126.697(3)
Ba1 Ca1 O2 5_656 1_565 126.697(3)
Ba1 Ca1 O2 5_656 3_555 126.697(3)
Ba1 Ca1 O2 5_656 3_655 126.697(3)
Ba1 Ca1 O2 5_656 5_656 53.303(3)
Ba1 Ca1 O2 5_656 5_666 53.303(3)
Ba1 Ca1 O2 5_656 7_556 53.303(3)
Ba1 Ca1 O2 5_656 7_656 53.303(3)
Ba1 Ca1 Ca1 5_656 1_455 90
Ba1 Ca1 Ca1 5_656 1_545 90
Ba1 Ca1 Ca1 5_656 1_565 90
Ba1 Ca1 Ca1 5_656 1_655 90
Cu2 Ca1 Cu2 . 1_565 74.177(5)
Cu2 Ca1 Cu2 . 1_655 74.177(5)
Cu2 Ca1 Cu2 . 1_665 117.043(4)
Cu2 Ca1 Cu2 . 5_556 62.957(4)
Cu2 Ca1 Cu2 . 5_566 105.823(5)
Cu2 Ca1 Cu2 . 5_656 105.823(5)
Cu2 Ca1 Cu2 . 5_666 180.0(5)
Cu2 Ca1 O2 . . 37.291(3)
Cu2 Ca1 O2 . 1_565 99.874(5)
Cu2 Ca1 O2 . 3_555 37.291(3)
Cu2 Ca1 O2 . 3_655 99.874(5)
Cu2 Ca1 O2 . 5_656 80.126(5)
Cu2 Ca1 O2 . 5_666 142.709(3)
Cu2 Ca1 O2 . 7_556 80.126(5)
Cu2 Ca1 O2 . 7_656 142.709(3)
Cu2 Ca1 Ca1 . 1_455 52.912(3)
Cu2 Ca1 Ca1 . 1_545 52.912(3)
Cu2 Ca1 Ca1 . 1_565 127.088(3)
Cu2 Ca1 Ca1 . 1_655 127.088(3)
Cu2 Ca1 Cu2 1_565 1_655 117.043(4)
Cu2 Ca1 Cu2 1_565 1_665 74.177(5)
Cu2 Ca1 Cu2 1_565 5_556 105.823(5)
Cu2 Ca1 Cu2 1_565 5_566 62.957(4)
Cu2 Ca1 Cu2 1_565 5_656 180.0(5)
Cu2 Ca1 Cu2 1_565 5_666 105.823(5)
Cu2 Ca1 O2 1_565 . 99.874(5)
Cu2 Ca1 O2 1_565 1_565 37.291(3)
Cu2 Ca1 O2 1_565 3_555 37.291(3)
Cu2 Ca1 O2 1_565 3_655 99.874(5)
Cu2 Ca1 O2 1_565 5_656 142.709(3)
Cu2 Ca1 O2 1_565 5_666 80.126(5)
Cu2 Ca1 O2 1_565 7_556 80.126(5)
Cu2 Ca1 O2 1_565 7_656 142.709(3)
Cu2 Ca1 Ca1 1_565 1_455 52.912(3)
Cu2 Ca1 Ca1 1_565 1_545 127.088(3)
Cu2 Ca1 Ca1 1_565 1_565 52.912(3)
Cu2 Ca1 Ca1 1_565 1_655 127.088(3)
Cu2 Ca1 Cu2 1_655 1_665 74.177(5)
Cu2 Ca1 Cu2 1_655 5_556 105.823(5)
Cu2 Ca1 Cu2 1_655 5_566 180.0(5)
Cu2 Ca1 Cu2 1_655 5_656 62.957(4)
Cu2 Ca1 Cu2 1_655 5_666 105.823(5)
Cu2 Ca1 O2 1_655 . 37.291(3)
Cu2 Ca1 O2 1_655 1_565 99.874(5)
Cu2 Ca1 O2 1_655 3_555 99.874(5)
Cu2 Ca1 O2 1_655 3_655 37.291(3)
Cu2 Ca1 O2 1_655 5_656 80.126(5)
Cu2 Ca1 O2 1_655 5_666 142.709(3)
Cu2 Ca1 O2 1_655 7_556 142.709(3)
Cu2 Ca1 O2 1_655 7_656 80.126(5)
Cu2 Ca1 Ca1 1_655 1_455 127.088(3)
Cu2 Ca1 Ca1 1_655 1_545 52.912(3)
Cu2 Ca1 Ca1 1_655 1_565 127.088(3)
Cu2 Ca1 Ca1 1_655 1_655 52.912(3)
Cu2 Ca1 Cu2 1_665 5_556 180.0(5)
Cu2 Ca1 Cu2 1_665 5_566 105.823(5)
Cu2 Ca1 Cu2 1_665 5_656 105.823(5)
Cu2 Ca1 Cu2 1_665 5_666 62.957(4)
Cu2 Ca1 O2 1_665 . 99.874(5)
Cu2 Ca1 O2 1_665 1_565 37.291(3)
Cu2 Ca1 O2 1_665 3_555 99.874(5)
Cu2 Ca1 O2 1_665 3_655 37.291(3)
Cu2 Ca1 O2 1_665 5_656 142.709(3)
Cu2 Ca1 O2 1_665 5_666 80.126(5)
Cu2 Ca1 O2 1_665 7_556 142.709(3)
Cu2 Ca1 O2 1_665 7_656 80.126(5)
Cu2 Ca1 Ca1 1_665 1_455 127.088(3)
Cu2 Ca1 Ca1 1_665 1_545 127.088(3)
Cu2 Ca1 Ca1 1_665 1_565 52.912(3)
Cu2 Ca1 Ca1 1_665 1_655 52.912(3)
Cu2 Ca1 Cu2 5_556 5_566 74.177(5)
Cu2 Ca1 Cu2 5_556 5_656 74.177(5)
Cu2 Ca1 Cu2 5_556 5_666 117.043(4)
Cu2 Ca1 O2 5_556 . 80.126(5)
Cu2 Ca1 O2 5_556 1_565 142.709(3)
Cu2 Ca1 O2 5_556 3_555 80.126(5)
Cu2 Ca1 O2 5_556 3_655 142.709(3)
Cu2 Ca1 O2 5_556 5_656 37.291(3)
Cu2 Ca1 O2 5_556 5_666 99.874(5)
Cu2 Ca1 O2 5_556 7_556 37.291(3)
Cu2 Ca1 O2 5_556 7_656 99.874(5)
Cu2 Ca1 Ca1 5_556 1_455 52.912(3)
Cu2 Ca1 Ca1 5_556 1_545 52.912(3)
Cu2 Ca1 Ca1 5_556 1_565 127.088(3)
Cu2 Ca1 Ca1 5_556 1_655 127.088(3)
Cu2 Ca1 Cu2 5_566 5_656 117.043(4)
Cu2 Ca1 Cu2 5_566 5_666 74.177(5)
Cu2 Ca1 O2 5_566 . 142.709(3)
Cu2 Ca1 O2 5_566 1_565 80.126(5)
Cu2 Ca1 O2 5_566 3_555 80.126(5)
Cu2 Ca1 O2 5_566 3_655 142.709(3)
Cu2 Ca1 O2 5_566 5_656 99.874(5)
Cu2 Ca1 O2 5_566 5_666 37.291(3)
Cu2 Ca1 O2 5_566 7_556 37.291(3)
Cu2 Ca1 O2 5_566 7_656 99.874(5)
Cu2 Ca1 Ca1 5_566 1_455 52.912(3)
Cu2 Ca1 Ca1 5_566 1_545 127.088(3)
Cu2 Ca1 Ca1 5_566 1_565 52.912(3)
Cu2 Ca1 Ca1 5_566 1_655 127.088(3)
Cu2 Ca1 Cu2 5_656 5_666 74.177(5)
Cu2 Ca1 O2 5_656 . 80.126(5)
Cu2 Ca1 O2 5_656 1_565 142.709(3)
Cu2 Ca1 O2 5_656 3_555 142.709(3)
Cu2 Ca1 O2 5_656 3_655 80.126(5)
Cu2 Ca1 O2 5_656 5_656 37.291(3)
Cu2 Ca1 O2 5_656 5_666 99.874(5)
Cu2 Ca1 O2 5_656 7_556 99.874(5)
Cu2 Ca1 O2 5_656 7_656 37.291(3)
Cu2 Ca1 Ca1 5_656 1_455 127.088(3)
Cu2 Ca1 Ca1 5_656 1_545 52.912(3)
Cu2 Ca1 Ca1 5_656 1_565 127.088(3)
Cu2 Ca1 Ca1 5_656 1_655 52.912(3)
Cu2 Ca1 O2 5_666 . 142.709(3)
Cu2 Ca1 O2 5_666 1_565 80.126(5)
Cu2 Ca1 O2 5_666 3_555 142.709(3)
Cu2 Ca1 O2 5_666 3_655 80.126(5)
Cu2 Ca1 O2 5_666 5_656 99.874(5)
Cu2 Ca1 O2 5_666 5_666 37.291(3)
Cu2 Ca1 O2 5_666 7_556 99.874(5)
Cu2 Ca1 O2 5_666 7_656 37.291(3)
Cu2 Ca1 Ca1 5_666 1_455 127.088(3)
Cu2 Ca1 Ca1 5_666 1_545 127.088(3)
Cu2 Ca1 Ca1 5_666 1_565 52.912(3)
Cu2 Ca1 Ca1 5_666 1_655 52.912(3)
O2 Ca1 O2 . 1_565 106.606(6)
O2 Ca1 O2 . 3_555 69.077(2)
O2 Ca1 O2 . 3_655 69.077(2)
O2 Ca1 O2 . 5_656 73.394(6)
O2 Ca1 O2 . 5_666 180.0(5)
O2 Ca1 O2 . 7_556 110.923(2)
O2 Ca1 O2 . 7_656 110.923(2)
O2 Ca1 Ca1 . 1_455 90
O2 Ca1 Ca1 . 1_545 36.697(3)
O2 Ca1 Ca1 . 1_565 143.303(3)
O2 Ca1 Ca1 . 1_655 90
O2 Ca1 O2 1_565 3_555 69.077(2)
O2 Ca1 O2 1_565 3_655 69.077(2)
O2 Ca1 O2 1_565 5_656 180.0(5)
O2 Ca1 O2 1_565 5_666 73.394(6)
O2 Ca1 O2 1_565 7_556 110.923(2)
O2 Ca1 O2 1_565 7_656 110.923(2)
O2 Ca1 Ca1 1_565 1_455 90
O2 Ca1 Ca1 1_565 1_545 143.303(3)
O2 Ca1 Ca1 1_565 1_565 36.697(3)
O2 Ca1 Ca1 1_565 1_655 90
O2 Ca1 O2 3_555 3_655 106.606(6)
O2 Ca1 O2 3_555 5_656 110.923(2)
O2 Ca1 O2 3_555 5_666 110.923(2)
O2 Ca1 O2 3_555 7_556 73.394(6)
O2 Ca1 O2 3_555 7_656 180.0(5)
O2 Ca1 Ca1 3_555 1_455 36.697(3)
O2 Ca1 Ca1 3_555 1_545 90
O2 Ca1 Ca1 3_555 1_565 90
O2 Ca1 Ca1 3_555 1_655 143.303(3)
O2 Ca1 O2 3_655 5_656 110.923(2)
O2 Ca1 O2 3_655 5_666 110.923(2)
O2 Ca1 O2 3_655 7_556 180.0(5)
O2 Ca1 O2 3_655 7_656 73.394(6)
O2 Ca1 Ca1 3_655 1_455 143.303(3)
O2 Ca1 Ca1 3_655 1_545 90
O2 Ca1 Ca1 3_655 1_565 90
O2 Ca1 Ca1 3_655 1_655 36.697(3)
O2 Ca1 O2 5_656 5_666 106.606(6)
O2 Ca1 O2 5_656 7_556 69.077(2)
O2 Ca1 O2 5_656 7_656 69.077(2)
O2 Ca1 Ca1 5_656 1_455 90
O2 Ca1 Ca1 5_656 1_545 36.697(3)
O2 Ca1 Ca1 5_656 1_565 143.303(3)
O2 Ca1 Ca1 5_656 1_655 90
O2 Ca1 O2 5_666 7_556 69.077(2)
O2 Ca1 O2 5_666 7_656 69.077(2)
O2 Ca1 Ca1 5_666 1_455 90
O2 Ca1 Ca1 5_666 1_545 143.303(3)
O2 Ca1 Ca1 5_666 1_565 36.697(3)
O2 Ca1 Ca1 5_666 1_655 90
O2 Ca1 O2 7_556 7_656 106.606(6)
O2 Ca1 Ca1 7_556 1_455 36.697(3)
O2 Ca1 Ca1 7_556 1_545 90
O2 Ca1 Ca1 7_556 1_565 90
O2 Ca1 Ca1 7_556 1_655 143.303(3)
O2 Ca1 Ca1 7_656 1_455 143.303(3)
O2 Ca1 Ca1 7_656 1_545 90
O2 Ca1 Ca1 7_656 1_565 90
O2 Ca1 Ca1 7_656 1_655 36.697(3)
Ca1 Ca1 Ca1 1_455 1_545 90
Ca1 Ca1 Ca1 1_455 1_565 90
Ca1 Ca1 Ca1 1_455 1_655 180.0(5)
Ca1 Ca1 Ca1 1_545 1_565 180.0(5)
Ca1 Ca1 Ca1 1_545 1_655 90
Ca1 Ca1 Ca1 1_565 1_655 90
Ba1 Al1 Ba1 1_445 1_455 67.047(5)
Ba1 Al1 Ba1 1_445 1_545 67.047(5)
Ba1 Al1 Ba1 1_445 . 102.712(5)
Ba1 Al1 Ba1 1_445 5_545 77.288(5)
Ba1 Al1 Ba1 1_445 5_555 112.953(5)
Ba1 Al1 Ba1 1_445 5_645 112.953(5)
Ba1 Al1 Ba1 1_445 5_655 180.0(5)
Ba1 Al1 Cu1 1_445 . 0
Ba1 Al1 Ba1 1_455 1_545 102.712(5)
Ba1 Al1 Ba1 1_455 . 67.047(5)
Ba1 Al1 Ba1 1_455 5_545 112.953(5)
Ba1 Al1 Ba1 1_455 5_555 77.288(5)
Ba1 Al1 Ba1 1_455 5_645 180.0(5)
Ba1 Al1 Ba1 1_455 5_655 112.953(5)
Ba1 Al1 Cu1 1_455 . 0
Ba1 Al1 Ba1 1_545 . 67.047(5)
Ba1 Al1 Ba1 1_545 5_545 112.953(5)
Ba1 Al1 Ba1 1_545 5_555 180.0(5)
Ba1 Al1 Ba1 1_545 5_645 77.288(5)
Ba1 Al1 Ba1 1_545 5_655 112.953(5)
Ba1 Al1 Cu1 1_545 . 0
Ba1 Al1 Ba1 . 5_545 180.0(5)
Ba1 Al1 Ba1 . 5_555 112.953(5)
Ba1 Al1 Ba1 . 5_645 112.953(5)
Ba1 Al1 Ba1 . 5_655 77.288(5)
Ba1 Al1 Cu1 . . 0
Ba1 Al1 Ba1 5_545 5_555 67.047(5)
Ba1 Al1 Ba1 5_545 5_645 67.047(5)
Ba1 Al1 Ba1 5_545 5_655 102.712(5)
Ba1 Al1 Cu1 5_545 . 0
Ba1 Al1 Ba1 5_555 5_645 102.712(5)
Ba1 Al1 Ba1 5_555 5_655 67.047(5)
Ba1 Al1 Cu1 5_555 . 0
Ba1 Al1 Ba1 5_645 5_655 67.047(5)
Ba1 Al1 Cu1 5_645 . 0
Ba1 Al1 Cu1 5_655 . 0

loop_
_geom_bond_atom_site_label_1
_geom_bond_atom_site_label_2
_geom_bond_site_symmetry_2
_geom_bond_distance
Y1 Ba1 . 3.6596(5)
Y1 Ba1 5_656 3.6596(5)
Y1 Cu2 . 3.1964(3)
Y1 Cu2 1_565 3.1964(3)
Y1 Cu2 1_655 3.1964(3)
Y1 Cu2 1_665 3.1964(3)
Y1 Cu2 5_556 3.1964(3)
Y1 Cu2 5_566 3.1964(3)
Y1 Cu2 5_656 3.1964(3)
Y1 Cu2 5_666 3.1964(3)
Y1 Ca1 1_455 3.8551(6)
Y1 Ca1 1_545 3.8551(6)
Y1 Ca1 . 0
Y1 Ca1 1_565 3.8551(6)
Y1 Ca1 1_655 3.8551(6)
Ba1 Ba1 1_455 3.8551(6)
Ba1 Ba1 1_545 3.8551(6)
Ba1 Ba1 1_565 3.8551(6)
Ba1 Ba1 1_655 3.8551(6)
Ba1 Ba1 5_655 4.3591(6)
Ba1 Cu1 . 3.4902(3)
Ba1 Cu1 1_565 3.4902(3)
Ba1 Cu1 1_655 3.4902(3)
Ba1 Cu1 1_665 3.4902(3)
Ba1 Cu2 . 3.3753(3)
Ba1 Cu2 1_565 3.3753(3)
Ba1 Cu2 1_655 3.3753(3)
Ba1 Cu2 1_665 3.3753(3)
Ba1 O1 . 2.7497(3)
Ba1 O1 1_565 2.7497(3)
Ba1 O1 1_655 2.7497(3)
Ba1 O1 1_665 2.7497(3)
Ba1 Ca1 . 3.6596(5)
Ba1 Al1 . 3.4902(3)
Ba1 Al1 1_565 3.4902(3)
Ba1 Al1 1_655 3.4902(3)
Ba1 Al1 1_665 3.4902(3)
Cu1 O1 . 1.8188(2)
Cu1 O1 5_555 1.8188(2)
Cu1 O3 1_545 1.9275(3)
Cu1 O3 . 1.9275(3)
Cu1 O3 3_555 1.9275(3)
Cu1 O3 3_655 1.9275(3)
Cu1 Al1 . 0
Cu2 O2 1_455 1.9415(3)
Cu2 O2 . 1.9415(3)
Cu2 O2 3_545 1.9415(3)
Cu2 O2 3_555 1.9415(3)
Cu2 Ca1 1_445 3.1964(3)
Cu2 Ca1 1_455 3.1964(3)
Cu2 Ca1 1_545 3.1964(3)
Cu2 Ca1 . 3.1964(3)
O2 Ca1 1_545 2.4040(3)
O2 Ca1 . 2.4040(3)
Ca1 Ca1 1_455 3.8551(6)
Ca1 Ca1 1_545 3.8551(6)
Ca1 Ca1 1_565 3.8551(6)
Ca1 Ca1 1_655 3.8551(6)
